data_7009222
loop_
_publ_author_name
'Gr\"oer, Thomas'
'Scheer, Manfred'

_publ_section_title
;
 Structure and reactivity of transition metal substituted
 dichloroantimony and dichlorobismuth complexes&#x200A;&#x2020;
;
_journal_issue 5
_journal_name_full 'Journal of the Chemical Society, Dalton Transactions'
_journal_page_first 647
_journal_paper_doi 10.1039/a909394j
_journal_year 2000
_chemical_formula_sum 'C30 H42 Bi Cl Fe2 O4'
_chemical_formula_weight 822.77
_chemical_name_systematic
; 
 ? 
;
_space_group_IT_number 14
_symmetry_cell_setting monoclinic
_symmetry_space_group_name_Hall '-P 2yn'
_symmetry_space_group_name_H-M 'P 1 21/n 1'
_atom_sites_solution_hydrogens geom
_atom_sites_solution_primary direct
_atom_sites_solution_secondary difmap
_audit_creation_method SHELXL
_cell_angle_alpha 90.00
_cell_angle_beta 98.84(3)
_cell_angle_gamma 90.00
_cell_formula_units_Z 4
_cell_length_a 10.479(2)
_cell_length_b 15.405(3)
_cell_length_c 20.248(4)
_cell_measurement_reflns_used 1230
_cell_measurement_temperature 200(1)
_cell_measurement_theta_max 25.85
_cell_measurement_theta_min 2.04
_cell_volume 3229.8(11)
_computing_cell_refinement 'STOE IPDS software'
_computing_data_collection 'STOE IPDS software'
_computing_data_reduction 'STOE IPDS software'
_computing_molecular_graphics SIEMENS-XP
_computing_publication_material SHELXL-93
_computing_structure_refinement 'SHELXL-93 (Sheldrick, 1993)'
_computing_structure_solution 'SHELXS-86 (Sheldrick, 1990)'
_diffrn_ambient_temperature 200(1)
_diffrn_radiation_monochromator graphite
_diffrn_radiation_source 'fine-focus sealed tube'
_diffrn_radiation_type MoK\a
_diffrn_radiation_wavelength 0.71073
_diffrn_reflns_av_R_equivalents 0.0728
_diffrn_reflns_av_sigmaI/netI 0.0497
_diffrn_reflns_limit_h_max 12
_diffrn_reflns_limit_h_min -12
_diffrn_reflns_limit_k_max 18
_diffrn_reflns_limit_k_min -18
_diffrn_reflns_limit_l_max 24
_diffrn_reflns_limit_l_min -24
_diffrn_reflns_number 20177
_diffrn_reflns_theta_max 25.85
_diffrn_reflns_theta_min 2.04
_exptl_absorpt_coefficient_mu 6.435
_exptl_absorpt_correction_type numerical
_exptl_crystal_colour green
_exptl_crystal_density_diffrn 1.692
_exptl_crystal_description route
_exptl_crystal_F_000 1624
_exptl_crystal_size_max 0.8
_exptl_crystal_size_mid 0.4
_exptl_crystal_size_min 0.15
_refine_diff_density_max 6.613
_refine_diff_density_min -1.982
_refine_diff_density_rms 0.196
_refine_ls_extinction_method none
_refine_ls_goodness_of_fit_all 1.045
_refine_ls_goodness_of_fit_obs 1.093
_refine_ls_hydrogen_treatment riding
_refine_ls_matrix_type full
_refine_ls_number_parameters 355
_refine_ls_number_reflns 5830
_refine_ls_number_restraints 0
_refine_ls_restrained_S_all 1.045
_refine_ls_restrained_S_obs 1.093
_refine_ls_R_factor_all 0.0567
_refine_ls_R_factor_obs 0.0513
_refine_ls_shift/esd_max -0.002
_refine_ls_shift/esd_mean 0.000
_refine_ls_structure_factor_coef Fsqd
_refine_ls_weighting_details 'w=1/[\s^2^(Fo^2^)+(0.0881P)^2^+11.9601P] where P=(Fo^2^+2Fc^2^)/3'
_refine_ls_weighting_scheme calc
_refine_ls_wR_factor_all 0.1409
_refine_ls_wR_factor_obs 0.1371
_reflns_number_observed 5080
_reflns_number_total 5830
_reflns_observed_criterion >2sigma(I)
_cod_data_source_file a909394j.txt
_cod_data_source_block bife2cl
_cod_depositor_comments
;
The following automatic conversions were performed:

'_refine_ls_weighting_scheme' value 'calc
w=1/[\s^2^(Fo^2^)+(0.0881P)^2^+11.9601P] where P=(Fo^2^+2Fc^2^)/3'
was changed to 'calc'. New tag '_refine_ls_weighting_details' was
created. The value of the new tag was set to
'w=1/[\s^2^(Fo^2^)+(0.0881P)^2^+11.9601P] where P=(Fo^2^+2Fc^2^)/3'.

Automatic conversion script
Id: cif_fix_values 3143 2015-03-26 13:38:13Z robertas 
;
_cod_original_cell_volume 3229.9(11)
_cod_original_sg_symbol_H-M P2(1)/n
_cod_database_code 7009222

loop_
_symmetry_equiv_pos_as_xyz
'x, y, z'
'-x+1/2, y+1/2, -z+1/2'
'-x, -y, -z'
'x-1/2, -y-1/2, z-1/2'

loop_
_atom_site_aniso_label
_atom_site_aniso_U_11
_atom_site_aniso_U_22
_atom_site_aniso_U_33
_atom_site_aniso_U_23
_atom_site_aniso_U_13
_atom_site_aniso_U_12
Bi 0.0357(2) 0.0222(2) 0.0372(2) 0.00136(9) 0.01360(14) 0.00271(9)
Fe1 0.0329(6) 0.0223(5) 0.0306(5) 0.0011(4) 0.0092(5) 0.0010(3)
Fe2 0.0399(6) 0.0203(4) 0.0284(5) 0.0003(4) 0.0104(5) 0.0001(4)
Cl 0.0641(14) 0.0303(9) 0.0437(10) -0.0146(8) 0.0223(10) -0.0112(8)
C1 0.041(4) 0.025(3) 0.039(4) 0.002(3) 0.007(4) -0.001(3)
O1 0.091(5) 0.025(3) 0.059(4) -0.007(3) 0.010(4) -0.005(3)
C2 0.027(4) 0.044(4) 0.039(4) 0.001(3) 0.007(4) -0.002(3)
O2 0.052(5) 0.088(6) 0.043(4) 0.004(3) -0.003(4) 0.016(4)
C3 0.054(5) 0.035(4) 0.050(5) 0.014(3) 0.031(4) 0.014(3)
O3 0.072(5) 0.057(4) 0.104(6) 0.025(4) 0.048(5) 0.033(4)
C4 0.068(6) 0.023(3) 0.039(4) -0.001(3) 0.014(4) 0.002(3)
O4 0.101(6) 0.045(3) 0.035(3) -0.006(3) -0.002(4) -0.002(3)
C5 0.030(4) 0.026(3) 0.030(3) 0.006(3) 0.007(3) 0.003(3)
C6 0.034(4) 0.033(4) 0.027(4) 0.004(3) 0.002(3) 0.003(3)
C7 0.033(4) 0.031(3) 0.031(3) 0.002(3) 0.007(3) 0.007(3)
C8 0.043(4) 0.024(3) 0.039(4) -0.006(3) 0.012(4) 0.001(3)
C9 0.029(4) 0.029(3) 0.034(4) 0.001(3) 0.008(3) 0.001(3)
C10 0.027(4) 0.046(4) 0.044(4) 0.011(4) 0.001(4) 0.000(3)
C11 0.037(5) 0.046(5) 0.150(13) 0.011(6) 0.006(7) -0.011(4)
C12 0.034(5) 0.072(6) 0.048(5) 0.007(5) -0.002(4) 0.002(4)
C13 0.039(6) 0.164(13) 0.041(5) 0.022(7) 0.008(5) -0.014(7)
C14 0.029(4) 0.037(4) 0.045(5) -0.004(3) 0.005(4) 0.002(3)
C15 0.035(5) 0.060(5) 0.074(7) -0.013(5) 0.010(5) -0.007(4)
C16 0.039(5) 0.040(4) 0.076(7) -0.004(4) 0.001(5) 0.010(4)
C17 0.032(5) 0.113(9) 0.047(6) 0.006(5) -0.009(5) 0.010(5)
C18 0.036(4) 0.024(3) 0.033(4) 0.006(3) 0.005(3) 0.001(3)
C19 0.035(4) 0.028(3) 0.033(4) 0.005(3) 0.009(3) 0.000(3)
C20 0.034(4) 0.029(3) 0.031(4) -0.003(3) 0.007(3) -0.005(3)
C21 0.043(4) 0.030(3) 0.026(3) 0.001(3) 0.010(3) 0.002(3)
C22 0.035(4) 0.029(3) 0.026(3) 0.002(3) 0.007(3) -0.002(3)
C23 0.034(5) 0.039(4) 0.049(5) 0.011(3) -0.004(4) 0.004(3)
C24 0.039(6) 0.078(7) 0.114(10) 0.039(7) -0.001(7) 0.000(5)
C25 0.062(7) 0.052(5) 0.066(6) -0.002(5) -0.003(5) 0.028(5)
C26 0.070(7) 0.058(6) 0.061(6) 0.021(5) -0.004(6) 0.015(5)
C27 0.035(4) 0.031(4) 0.051(5) 0.011(3) 0.003(4) 0.000(3)
C28 0.048(5) 0.038(4) 0.071(6) 0.020(4) 0.002(5) 0.010(4)
C29 0.040(5) 0.051(5) 0.061(6) -0.002(4) -0.012(5) -0.005(4)
C30 0.038(5) 0.067(6) 0.061(6) 0.006(5) 0.015(5) 0.002(4)

loop_
_atom_site_label
_atom_site_type_symbol
_atom_site_fract_x
_atom_site_fract_y
_atom_site_fract_z
_atom_site_U_iso_or_equiv
_atom_site_thermal_displace_type
_atom_site_occupancy
_atom_site_calc_flag
_atom_site_refinement_flags
_atom_site_disorder_group
Bi Bi 0.83034(3) 0.227895(15) 0.109607(13) 0.03088(13) Uani 1 d . .
Fe1 Fe 1.01553(11) 0.27614(6) 0.04174(5) 0.0281(2) Uani 1 d . .
Fe2 Fe 0.84611(11) 0.06138(6) 0.14832(5) 0.0290(2) Uani 1 d . .
Cl Cl 0.9252(2) 0.30212(12) 0.22201(10) 0.0446(5) Uani 1 d . .
C1 C 0.9963(8) 0.3819(4) 0.0699(4) 0.035(2) Uani 1 d . .
O1 O 0.9911(8) 0.4527(4) 0.0869(3) 0.058(2) Uani 1 d . .
C2 C 1.1256(8) 0.2474(5) 0.1142(4) 0.037(2) Uani 1 d . .
O2 O 1.2024(8) 0.2322(5) 0.1594(4) 0.062(2) Uani 1 d . .
C3 C 0.9973(9) 0.0504(5) 0.1211(4) 0.044(2) Uani 1 d . .
O3 O 1.0919(8) 0.0400(5) 0.1011(5) 0.074(2) Uani 1 d . .
C4 C 0.7656(10) 0.0302(5) 0.0688(4) 0.043(2) Uani 1 d . .
O4 O 0.7138(8) 0.0059(4) 0.0183(3) 0.062(2) Uani 1 d . .
C5 C 1.0109(7) 0.3191(4) -0.0571(3) 0.0285(14) Uani 1 d . .
H5 H 1.0048(7) 0.3783(4) -0.0705(3) 0.034 Uiso 1 calc R .
C6 C 1.1281(8) 0.2752(4) -0.0361(4) 0.032(2) Uani 1 d . .
C7 C 1.0921(7) 0.1888(5) -0.0206(4) 0.0316(15) Uani 1 d . .
H7 H 1.1504(7) 0.1434(5) -0.0051(4) 0.038 Uiso 1 calc R .
C8 C 0.9579(8) 0.1820(4) -0.0319(4) 0.034(2) Uani 1 d . .
H8 H 0.9100(8) 0.1313(4) -0.0250(4) 0.041 Uiso 1 calc R .
C9 C 0.9035(7) 0.2638(4) -0.0557(4) 0.030(2) Uani 1 d . .
C10 C 1.2636(8) 0.3091(5) -0.0384(4) 0.039(2) Uani 1 d . .
C11 C 1.2748(10) 0.4026(7) -0.0131(8) 0.079(4) Uani 1 d . .
H11A H 1.2536(96) 0.4049(12) 0.0324(20) 0.118 Uiso 1 calc R .
H11B H 1.2147(72) 0.4395(13) -0.0425(30) 0.118 Uiso 1 calc R .
H11C H 1.3633(27) 0.4233(23) -0.0128(50) 0.118 Uiso 1 calc R .
C12 C 1.3653(9) 0.2576(7) 0.0075(5) 0.052(2) Uani 1 d . .
H12A H 1.3495(43) 0.2629(40) 0.0537(7) 0.078 Uiso 1 calc R .
H12B H 1.4513(11) 0.2804(32) 0.0039(28) 0.078 Uiso 1 calc R .
H12C H 1.3606(49) 0.1963(11) -0.0058(24) 0.078 Uiso 1 calc R .
C13 C 1.2891(11) 0.3015(11) -0.1092(5) 0.081(4) Uani 1 d . .
H13A H 1.3621(65) 0.3389(53) -0.1154(15) 0.121 Uiso 1 calc R .
H13B H 1.2122(36) 0.3197(66) -0.1399(6) 0.121 Uiso 1 calc R .
H13C H 1.3097(100) 0.2411(16) -0.1185(17) 0.121 Uiso 1 calc R .
C14 C 0.7632(8) 0.2835(5) -0.0833(4) 0.037(2) Uani 1 d . .
C15 C 0.6726(10) 0.2126(7) -0.0663(6) 0.056(2) Uani 1 d . .
H15A H 0.5865(22) 0.2215(31) -0.0921(30) 0.085 Uiso 1 calc R .
H15B H 0.6670(61) 0.2147(34) -0.0185(9) 0.085 Uiso 1 calc R .
H15C H 0.7058(43) 0.1558(7) -0.0774(38) 0.085 Uiso 1 calc R .
C16 C 0.7215(9) 0.3718(6) -0.0572(6) 0.053(2) Uani 1 d . .
H16A H 0.7212(69) 0.3680(15) -0.0089(8) 0.079 Uiso 1 calc R .
H16B H 0.6346(30) 0.3864(24) -0.0797(27) 0.079 Uiso 1 calc R .
H16C H 0.7823(42) 0.4169(10) -0.0664(33) 0.079 Uiso 1 calc R .
C17 C 0.7530(10) 0.2862(9) -0.1597(5) 0.066(3) Uani 1 d . .
H17A H 0.6623(13) 0.2928(58) -0.1798(6) 0.098 Uiso 1 calc R .
H17B H 0.7872(78) 0.2321(24) -0.1755(7) 0.098 Uiso 1 calc R .
H17C H 0.8030(69) 0.3354(34) -0.1726(6) 0.098 Uiso 1 calc R .
C18 C 0.7666(7) -0.0308(4) 0.2075(4) 0.0308(15) Uani 1 d . .
H18 H 0.7378(7) -0.0866(4) 0.1918(4) 0.037 Uiso 1 calc R .
C19 C 0.8906(7) -0.0120(4) 0.2385(4) 0.032(2) Uani 1 d . .
C20 C 0.8949(7) 0.0790(4) 0.2512(4) 0.0308(15) Uani 1 d . .
H20 H 0.9687(7) 0.1111(4) 0.2704(4) 0.037 Uiso 1 calc R .
C21 C 0.7696(8) 0.1132(5) 0.2303(3) 0.032(2) Uani 1 d . .
H21 H 0.7446(8) 0.1720(5) 0.2341(3) 0.039 Uiso 1 calc R .
C22 C 0.6882(7) 0.0450(4) 0.2026(4) 0.0297(15) Uani 1 d . .
C23 C 0.9953(8) -0.0770(5) 0.2645(4) 0.042(2) Uani 1 d . .
C24 C 1.1320(10) -0.0397(8) 0.2674(7) 0.078(4) Uani 1 d . .
H24A H 1.1455(36) -0.0223(61) 0.2224(10) 0.117 Uiso 1 calc R .
H24B H 1.1957(10) -0.0839(23) 0.2846(49) 0.117 Uiso 1 calc R .
H24C H 1.1421(33) 0.0110(40) 0.2970(40) 0.117 Uiso 1 calc R .
C25 C 0.9799(11) -0.1608(6) 0.2236(6) 0.061(3) Uani 1 d . .
H25A H 1.0455(54) -0.2028(21) 0.2429(27) 0.092 Uiso 1 calc R .
H25B H 0.9905(83) -0.1483(12) 0.1773(12) 0.092 Uiso 1 calc R .
H25C H 0.8937(32) -0.1851(30) 0.2246(36) 0.092 Uiso 1 calc R .
C26 C 0.9734(12) -0.0975(7) 0.3358(5) 0.064(3) Uani 1 d . .
H26A H 1.0407(50) -0.1374(45) 0.3566(16) 0.096 Uiso 1 calc R .
H26B H 0.8885(37) -0.1246(52) 0.3346(6) 0.096 Uiso 1 calc R .
H26C H 0.9771(85) -0.0437(10) 0.3618(13) 0.096 Uiso 1 calc R .
C27 C 0.5435(8) 0.0500(5) 0.1831(4) 0.039(2) Uani 1 d . .
C28 C 0.5032(10) 0.1304(6) 0.1400(5) 0.053(2) Uani 1 d . .
H28A H 0.4089(10) 0.1355(29) 0.1328(33) 0.080 Uiso 1 calc R .
H28B H 0.5337(66) 0.1245(24) 0.0969(16) 0.080 Uiso 1 calc R .
H28C H 0.5413(61) 0.1824(8) 0.1630(18) 0.080 Uiso 1 calc R .
C29 C 0.4885(9) -0.0295(6) 0.1433(5) 0.052(2) Uani 1 d . .
H29A H 0.3942(11) -0.0251(24) 0.1340(32) 0.079 Uiso 1 calc R .
H29B H 0.5131(61) -0.0822(7) 0.1693(16) 0.079 Uiso 1 calc R .
H29C H 0.5231(57) -0.0320(27) 0.1010(17) 0.079 Uiso 1 calc R .
C30 C 0.4845(9) 0.0540(7) 0.2478(5) 0.054(2) Uani 1 d . .
H30A H 0.3902(10) 0.0509(50) 0.2370(6) 0.081 Uiso 1 calc R .
H30B H 0.5093(61) 0.1086(23) 0.2711(20) 0.081 Uiso 1 calc R .
H30C H 0.5162(58) 0.0051(29) 0.2766(17) 0.081 Uiso 1 calc R .

loop_
_atom_type_symbol
_atom_type_description
_atom_type_scat_dispersion_real
_atom_type_scat_dispersion_imag
_atom_type_scat_source
C C 0.0033 0.0016 'International Tables Vol C Tables 4.2.6.8 and 6.1.1.4'
H H 0.0000 0.0000 'International Tables Vol C Tables 4.2.6.8 and 6.1.1.4'
O O 0.0106 0.0060 'International Tables Vol C Tables 4.2.6.8 and 6.1.1.4'
Fe Fe 0.3463 0.8444 'International Tables Vol C Tables 4.2.6.8 and 6.1.1.4'
Bi Bi -4.1077 10.2566 'International Tables Vol C Tables 4.2.6.8 and 6.1.1.4'
Cl Cl 0.1484 0.1585 'International Tables Vol C Tables 4.2.6.8 and 6.1.1.4'

loop_
_geom_angle_atom_site_label_1
_geom_angle_atom_site_label_2
_geom_angle_atom_site_label_3
_geom_angle
_geom_angle_site_symmetry_1
_geom_angle_site_symmetry_3
_geom_angle_publ_flag
Cl Bi Fe1 96.79(5) . . ?
Cl Bi Fe2 99.59(5) . . ?
Fe1 Bi Fe2 113.76(3) . . ?
C1 Fe1 C2 93.2(4) . . ?
C1 Fe1 C7 150.7(3) . . ?
C2 Fe1 C7 94.5(3) . . ?
C1 Fe1 C5 91.7(3) . . ?
C2 Fe1 C5 141.4(3) . . ?
C7 Fe1 C5 65.3(3) . . ?
C1 Fe1 C8 147.1(3) . . ?
C2 Fe1 C8 119.6(3) . . ?
C7 Fe1 C8 38.9(3) . . ?
C5 Fe1 C8 65.1(3) . . ?
C1 Fe1 C6 110.9(3) . . ?
C2 Fe1 C6 104.4(3) . . ?
C7 Fe1 C6 39.9(3) . . ?
C5 Fe1 C6 39.1(3) . . ?
C8 Fe1 C6 66.3(3) . . ?
C1 Fe1 C9 108.0(3) . . ?
C2 Fe1 C9 158.7(3) . . ?
C7 Fe1 C9 66.0(3) . . ?
C5 Fe1 C9 38.9(3) . . ?
C8 Fe1 C9 39.5(3) . . ?
C6 Fe1 C9 66.5(3) . . ?
C1 Fe1 Bi 87.8(3) . . ?
C2 Fe1 Bi 86.3(3) . . ?
C7 Fe1 Bi 120.9(2) . . ?
C5 Fe1 Bi 132.1(2) . . ?
C8 Fe1 Bi 91.2(2) . . ?
C6 Fe1 Bi 157.5(2) . . ?
C9 Fe1 Bi 96.4(2) . . ?
C3 Fe2 C4 90.9(4) . . ?
C3 Fe2 C20 103.3(4) . . ?
C4 Fe2 C20 162.9(3) . . ?
C3 Fe2 C21 138.7(4) . . ?
C4 Fe2 C21 129.4(4) . . ?
C20 Fe2 C21 39.5(3) . . ?
C3 Fe2 C18 124.4(3) . . ?
C4 Fe2 C18 99.2(3) . . ?
C20 Fe2 C18 65.0(3) . . ?
C21 Fe2 C18 64.9(3) . . ?
C3 Fe2 C19 97.3(3) . . ?
C4 Fe2 C19 130.3(3) . . ?
C20 Fe2 C19 39.4(3) . . ?
C21 Fe2 C19 65.6(3) . . ?
C18 Fe2 C19 38.0(3) . . ?
C3 Fe2 C22 162.3(3) . . ?
C4 Fe2 C22 97.9(4) . . ?
C20 Fe2 C22 65.9(3) . . ?
C21 Fe2 C22 38.9(3) . . ?
C18 Fe2 C22 39.1(3) . . ?
C19 Fe2 C22 65.3(3) . . ?
C3 Fe2 Bi 91.1(2) . . ?
C4 Fe2 Bi 89.7(2) . . ?
C20 Fe2 Bi 99.4(2) . . ?
C21 Fe2 Bi 81.6(2) . . ?
C18 Fe2 Bi 142.9(2) . . ?
C19 Fe2 Bi 138.7(2) . . ?
C22 Fe2 Bi 104.2(2) . . ?
O1 C1 Fe1 175.5(8) . . ?
O2 C2 Fe1 175.5(8) . . ?
O3 C3 Fe2 176.2(10) . . ?
O4 C4 Fe2 176.7(7) . . ?
C6 C5 C9 111.3(6) . . ?
C6 C5 Fe1 70.7(4) . . ?
C9 C5 Fe1 72.1(4) . . ?
C5 C6 C7 105.4(7) . . ?
C5 C6 C10 126.9(6) . . ?
C7 C6 C10 127.2(7) . . ?
C5 C6 Fe1 70.2(4) . . ?
C7 C6 Fe1 69.3(4) . . ?
C10 C6 Fe1 130.8(6) . . ?
C8 C7 C6 109.1(6) . . ?
C8 C7 Fe1 71.1(4) . . ?
C6 C7 Fe1 70.9(4) . . ?
C7 C8 C9 109.1(6) . . ?
C7 C8 Fe1 70.0(4) . . ?
C9 C8 Fe1 71.8(4) . . ?
C5 C9 C8 105.1(7) . . ?
C5 C9 C14 126.8(6) . . ?
C8 C9 C14 127.6(7) . . ?
C5 C9 Fe1 68.9(4) . . ?
C8 C9 Fe1 68.7(4) . . ?
C14 C9 Fe1 133.0(5) . . ?
C13 C10 C6 107.9(8) . . ?
C13 C10 C12 109.3(9) . . ?
C6 C10 C12 111.8(7) . . ?
C13 C10 C11 112.2(10) . . ?
C6 C10 C11 109.7(7) . . ?
C12 C10 C11 106.0(8) . . ?
C9 C14 C15 112.0(7) . . ?
C9 C14 C17 106.8(7) . . ?
C15 C14 C17 107.3(8) . . ?
C9 C14 C16 111.0(7) . . ?
C15 C14 C16 109.6(7) . . ?
C17 C14 C16 110.0(8) . . ?
C19 C18 C22 110.6(6) . . ?
C19 C18 Fe2 72.0(4) . . ?
C22 C18 Fe2 71.5(4) . . ?
C18 C19 C20 106.8(6) . . ?
C18 C19 C23 126.6(7) . . ?
C20 C19 C23 125.8(7) . . ?
C18 C19 Fe2 70.0(4) . . ?
C20 C19 Fe2 68.4(4) . . ?
C23 C19 Fe2 134.1(5) . . ?
C21 C20 C19 108.1(6) . . ?
C21 C20 Fe2 71.1(4) . . ?
C19 C20 Fe2 72.2(4) . . ?
C22 C21 C20 108.4(6) . . ?
C22 C21 Fe2 71.7(4) . . ?
C20 C21 Fe2 69.4(4) . . ?
C21 C22 C18 106.0(7) . . ?
C21 C22 C27 125.9(6) . . ?
C18 C22 C27 127.4(7) . . ?
C21 C22 Fe2 69.4(4) . . ?
C18 C22 Fe2 69.4(4) . . ?
C27 C22 Fe2 133.3(5) . . ?
C19 C23 C25 111.0(7) . . ?
C19 C23 C26 105.0(7) . . ?
C25 C23 C26 108.5(8) . . ?
C19 C23 C24 112.7(7) . . ?
C25 C23 C24 110.9(9) . . ?
C26 C23 C24 108.4(9) . . ?
C22 C27 C29 112.3(7) . . ?
C22 C27 C30 107.4(7) . . ?
C29 C27 C30 108.3(7) . . ?
C22 C27 C28 111.6(7) . . ?
C29 C27 C28 107.3(8) . . ?
C30 C27 C28 109.9(7) . . ?

loop_
_geom_bond_atom_site_label_1
_geom_bond_atom_site_label_2
_geom_bond_distance
_geom_bond_site_symmetry_2
_geom_bond_publ_flag
Bi Cl 2.604(2) . ?
Bi Fe1 2.6507(12) . ?
Bi Fe2 2.6799(11) . ?
Fe1 C1 1.747(7) . ?
Fe1 C2 1.778(9) . ?
Fe1 C7 2.088(7) . ?
Fe1 C5 2.102(7) . ?
Fe1 C8 2.102(7) . ?
Fe1 C6 2.109(8) . ?
Fe1 C9 2.144(8) . ?
Fe2 C3 1.764(8) . ?
Fe2 C4 1.766(9) . ?
Fe2 C20 2.085(7) . ?
Fe2 C21 2.108(7) . ?
Fe2 C18 2.111(7) . ?
Fe2 C19 2.136(7) . ?
Fe2 C22 2.138(7) . ?
C1 O1 1.148(9) . ?
C2 O2 1.146(11) . ?
C3 O3 1.138(10) . ?
C4 O4 1.144(11) . ?
C5 C6 1.409(10) . ?
C5 C9 1.415(10) . ?
C6 C7 1.430(10) . ?
C6 C10 1.520(11) . ?
C7 C8 1.394(11) . ?
C8 C9 1.436(10) . ?
C9 C14 1.521(12) . ?
C10 C13 1.502(13) . ?
C10 C12 1.525(12) . ?
C10 C11 1.528(14) . ?
C14 C15 1.521(12) . ?
C14 C17 1.535(14) . ?
C14 C16 1.545(11) . ?
C18 C19 1.385(11) . ?
C18 C22 1.422(10) . ?
C19 C20 1.424(10) . ?
C19 C23 1.518(10) . ?
C20 C21 1.418(11) . ?
C21 C22 1.414(10) . ?
C22 C27 1.509(11) . ?
C23 C25 1.528(13) . ?
C23 C26 1.529(14) . ?
C23 C24 1.536(13) . ?
C27 C29 1.529(12) . ?
C27 C30 1.533(12) . ?
C27 C28 1.536(11) . ?
